data_4336393
loop_
_publ_author_name
'Caleb F. Harris'
'Dileep A. K. Vezzu'
'Libero Bartolotti'
'Paul D. Boyle'
'Shouquan Huo'

_publ_contact_author_address
;
Department of Chemistry
East Carolina University
Greenville, NC 27858
;
_publ_contact_author_email huos@ecu.edu
_publ_contact_author_fax 252-3286210
_publ_contact_author_name 'Shouquan Huo'
_publ_contact_author_phone 252-328-9784
_publ_section_title
;
 Synthesis, Structure, Photophysics, and a DFT Study of Phosphorescent
 C*N^N- and C^N^N-Coordinated Platinum Complexes
;
_journal_name_full 'Inorganic Chemistry'
_journal_page_first 11711
_journal_page_last 11722
_journal_paper_doi 10.1021/ic400732g
_journal_volume 52
_journal_year 2013
_chemical_formula_sum 'C22 H16 Cl N3 Pt'
_chemical_formula_weight 552.92
_chemical_name_systematic
; 
 ? 
;
_space_group_IT_number 14
_symmetry_cell_setting monoclinic
_symmetry_space_group_name_Hall '-P 2ybc'
_symmetry_space_group_name_H-M 'P 1 21/c 1'
_atom_sites_solution_hydrogens geom
_atom_sites_solution_primary direct
_atom_sites_solution_secondary difmap
_audit_creation_method SHELXL-97
_cell_angle_alpha 90.00
_cell_angle_beta 106.437(2)
_cell_angle_gamma 90.00
_cell_formula_units_Z 4
_cell_length_a 10.2989(5)
_cell_length_b 18.5736(8)
_cell_length_c 9.5705(4)
_cell_measurement_reflns_used 9921
_cell_measurement_temperature 110
_cell_measurement_theta_max 40.82
_cell_measurement_theta_min 2.34
_cell_volume 1755.90(14)
_computing_cell_refinement SAINT
_computing_data_collection Apex2
_computing_data_reduction SAINT
_computing_molecular_graphics NRCVAX
_computing_publication_material cif2tables.py
_computing_structure_refinement XL
_computing_structure_solution XS
_diffrn_ambient_temperature 110
_diffrn_measured_fraction_theta_full 0.988
_diffrn_measured_fraction_theta_max 0.923
_diffrn_measurement_device_type 'Bruker-Nonius Kappa Axis X8 Apex2'
_diffrn_measurement_method 'omega and phi scans'
_diffrn_radiation_monochromator graphite
_diffrn_radiation_source 'fine-focus sealed tube'
_diffrn_radiation_type MoK\a
_diffrn_radiation_wavelength 0.71073
_diffrn_reflns_av_R_equivalents 0.0455
_diffrn_reflns_av_sigmaI/netI 0.0418
_diffrn_reflns_limit_h_max 19
_diffrn_reflns_limit_h_min -19
_diffrn_reflns_limit_k_max 35
_diffrn_reflns_limit_k_min -35
_diffrn_reflns_limit_l_max 7
_diffrn_reflns_limit_l_min -18
_diffrn_reflns_number 84680
_diffrn_reflns_theta_full 39.06
_diffrn_reflns_theta_max 42.85
_diffrn_reflns_theta_min 2.06
_exptl_absorpt_coefficient_mu 8.155
_exptl_absorpt_correction_T_max 0.7690
_exptl_absorpt_correction_T_min 0.2460
_exptl_absorpt_correction_type multi-scan
_exptl_absorpt_process_details SADABS
_exptl_crystal_colour orange
_exptl_crystal_density_diffrn 2.092
_exptl_crystal_description sword
_exptl_crystal_F_000 1056
_exptl_crystal_size_max 0.24
_exptl_crystal_size_mid 0.11
_exptl_crystal_size_min 0.03
_refine_diff_density_max 3.003
_refine_diff_density_min -2.854
_refine_diff_density_rms 0.557
_refine_ls_extinction_method none
_refine_ls_goodness_of_fit_ref 1.080
_refine_ls_hydrogen_treatment constr
_refine_ls_matrix_type full
_refine_ls_number_parameters 244
_refine_ls_number_reflns 11896
_refine_ls_number_restraints 0
_refine_ls_restrained_S_all 1.080
_refine_ls_R_factor_all 0.0552
_refine_ls_R_factor_gt 0.0292
_refine_ls_shift/su_max 0.003
_refine_ls_shift/su_mean 0.000
_refine_ls_structure_factor_coef Fsqd
_refine_ls_weighting_details 'calc w=1/[\s^2^(Fo^2^)+(0.0457P)^2^+0.0000P] where P=(Fo^2^+2Fc^2^)/3'
_refine_ls_weighting_scheme calc
_refine_ls_wR_factor_gt 0.0660
_refine_ls_wR_factor_ref 0.0884
_reflns_number_gt 8744
_reflns_number_total 11896
_reflns_threshold_expression >2sigma(I)
_cod_data_source_file ic400732g_si_002_2.cif
_cod_data_source_block 1a
_cod_original_sg_symbol_H-M 'P 21/c'
_cod_database_code 4336393

loop_
_symmetry_equiv_pos_as_xyz
'x, y, z'
'-x, y+1/2, -z+1/2'
'-x, -y, -z'
'x, -y-1/2, z-1/2'

loop_
_atom_site_label
_atom_site_type_symbol
_atom_site_fract_x
_atom_site_fract_y
_atom_site_fract_z
_atom_site_U_iso_or_equiv
_atom_site_adp_type
_atom_site_occupancy
_atom_site_symmetry_multiplicity
_atom_site_calc_flag
_atom_site_refinement_flags
Pt1 Pt 0.366912(8) 0.438502(4) 0.258646(9) 0.01403(3) Uani 1 1 d .
Cl1 Cl 0.14275(7) 0.40382(4) 0.17042(8) 0.02842(14) Uani 1 1 d .
N1 N 0.6562(2) 0.39491(10) 0.5000(2) 0.0166(3) Uani 1 1 d .
N2 N 0.5544(2) 0.47907(10) 0.3132(2) 0.0148(3) Uani 1 1 d .
N3 N 0.3382(2) 0.51777(10) 0.0976(2) 0.0171(3) Uani 1 1 d .
C1 C 0.4085(2) 0.36799(11) 0.4227(3) 0.0168(4) Uani 1 1 d .
C2 C 0.3062(3) 0.32489(13) 0.4527(3) 0.0213(4) Uani 1 1 d .
H2 H 0.2161 0.3299 0.3917 0.026 Uiso 1 1 calc R
C3 C 0.3305(3) 0.27582(13) 0.5663(3) 0.0234(5) Uani 1 1 d .
H3 H 0.2593 0.2464 0.5792 0.028 Uiso 1 1 calc R
C4 C 0.4596(3) 0.27018(13) 0.6607(3) 0.0236(5) Uani 1 1 d .
H4 H 0.4770 0.2381 0.7412 0.028 Uiso 1 1 calc R
C5 C 0.5624(3) 0.31131(13) 0.6370(3) 0.0212(4) Uani 1 1 d .
H5 H 0.6507 0.3076 0.7025 0.025 Uiso 1 1 calc R
C6 C 0.5392(2) 0.35885(11) 0.5176(3) 0.0167(4) Uani 1 1 d .
C7 C 0.6630(2) 0.45485(12) 0.4176(3) 0.0161(4) Uani 1 1 d .
C8 C 0.7886(2) 0.49082(13) 0.4431(3) 0.0195(4) Uani 1 1 d .
H8 H 0.8645 0.4740 0.5176 0.023 Uiso 1 1 calc R
C9 C 0.8026(3) 0.54922(14) 0.3625(3) 0.0219(5) Uani 1 1 d .
H9 H 0.8868 0.5737 0.3818 0.026 Uiso 1 1 calc R
C10 C 0.6910(3) 0.57266(13) 0.2508(3) 0.0200(4) Uani 1 1 d .
H10 H 0.6990 0.6124 0.1912 0.024 Uiso 1 1 calc R
C11 C 0.5693(2) 0.53731(12) 0.2285(3) 0.0157(4) Uani 1 1 d .
C12 C 0.4496(3) 0.55898(11) 0.1120(3) 0.0164(4) Uani 1 1 d .
C13 C 0.4480(3) 0.61690(14) 0.0195(3) 0.0231(5) Uani 1 1 d .
H13 H 0.5270 0.6451 0.0296 0.028 Uiso 1 1 calc R
C14 C 0.3294(3) 0.63295(14) -0.0879(3) 0.0248(5) Uani 1 1 d .
H14 H 0.3265 0.6726 -0.1514 0.030 Uiso 1 1 calc R
C15 C 0.2156(3) 0.59096(14) -0.1022(3) 0.0235(5) Uani 1 1 d .
H15 H 0.1334 0.6013 -0.1747 0.028 Uiso 1 1 calc R
C16 C 0.2245(3) 0.53361(13) -0.0081(3) 0.0206(4) Uani 1 1 d .
H16 H 0.1471 0.5041 -0.0184 0.025 Uiso 1 1 calc R
C17 C 0.7850(2) 0.36264(12) 0.5767(3) 0.0160(4) Uani 1 1 d .
C18 C 0.8584(3) 0.38760(13) 0.7127(3) 0.0199(4) Uani 1 1 d .
H18 H 0.8275 0.4281 0.7547 0.024 Uiso 1 1 calc R
C19 C 0.9772(3) 0.35310(15) 0.7868(3) 0.0238(5) Uani 1 1 d .
H19 H 1.0279 0.3700 0.8800 0.029 Uiso 1 1 calc R
C20 C 1.0222(3) 0.29426(14) 0.7258(3) 0.0253(5) Uani 1 1 d .
H20 H 1.1032 0.2704 0.7773 0.030 Uiso 1 1 calc R
C21 C 0.9493(3) 0.26988(14) 0.5894(3) 0.0252(5) Uani 1 1 d .
H21 H 0.9809 0.2296 0.5474 0.030 Uiso 1 1 calc R
C22 C 0.8303(3) 0.30394(13) 0.5136(3) 0.0200(4) Uani 1 1 d .
H22 H 0.7806 0.2874 0.4198 0.024 Uiso 1 1 calc R

loop_
_atom_site_aniso_label
_atom_site_aniso_U_11
_atom_site_aniso_U_22
_atom_site_aniso_U_33
_atom_site_aniso_U_23
_atom_site_aniso_U_13
_atom_site_aniso_U_12
Pt1 0.01436(4) 0.01303(4) 0.01423(4) -0.00161(2) 0.00329(3) -0.00021(2)
Cl1 0.0199(3) 0.0317(3) 0.0280(3) 0.0047(2) -0.0026(2) -0.0089(2)
N1 0.0154(8) 0.0150(7) 0.0194(10) 0.0045(6) 0.0049(7) 0.0021(6)
N2 0.0167(8) 0.0133(7) 0.0148(9) 0.0000(6) 0.0052(6) 0.0013(6)
N3 0.0186(9) 0.0164(8) 0.0155(9) -0.0011(6) 0.0036(7) 0.0016(6)
C1 0.0191(10) 0.0131(8) 0.0188(11) -0.0007(7) 0.0065(8) 0.0004(7)
C2 0.0214(11) 0.0188(10) 0.0244(12) 0.0002(8) 0.0076(9) -0.0042(8)
C3 0.0250(12) 0.0187(10) 0.0292(14) 0.0013(9) 0.0123(10) -0.0031(9)
C4 0.0251(12) 0.0195(10) 0.0289(14) 0.0075(9) 0.0119(10) 0.0029(9)
C5 0.0205(10) 0.0191(9) 0.0240(12) 0.0078(8) 0.0064(9) 0.0026(8)
C6 0.0181(10) 0.0133(8) 0.0200(11) 0.0006(7) 0.0074(8) 0.0003(7)
C7 0.0160(9) 0.0141(8) 0.0184(11) 0.0016(7) 0.0054(8) 0.0009(7)
C8 0.0155(9) 0.0187(9) 0.0226(12) 0.0050(8) 0.0024(8) 0.0002(7)
C9 0.0176(10) 0.0217(10) 0.0252(13) 0.0048(8) 0.0041(9) -0.0006(8)
C10 0.0184(10) 0.0180(9) 0.0240(12) 0.0052(8) 0.0065(9) -0.0008(8)
C11 0.0165(9) 0.0137(8) 0.0170(10) 0.0020(7) 0.0048(7) 0.0018(7)
C12 0.0187(10) 0.0149(8) 0.0151(10) 0.0001(7) 0.0042(8) 0.0023(7)
C13 0.0273(12) 0.0215(10) 0.0186(12) 0.0044(8) 0.0037(9) 0.0012(9)
C14 0.0291(13) 0.0211(10) 0.0214(13) 0.0064(9) 0.0023(10) 0.0042(9)
C15 0.0243(12) 0.0249(11) 0.0185(12) 0.0025(9) 0.0017(9) 0.0059(9)
C16 0.0183(10) 0.0233(11) 0.0182(11) -0.0002(8) 0.0017(8) 0.0020(8)
C17 0.0154(9) 0.0163(8) 0.0168(10) 0.0031(7) 0.0052(7) 0.0026(7)
C18 0.0227(11) 0.0198(10) 0.0176(11) 0.0000(8) 0.0065(8) -0.0002(8)
C19 0.0229(11) 0.0286(12) 0.0165(11) 0.0042(9) 0.0003(9) -0.0025(9)
C20 0.0196(11) 0.0256(11) 0.0289(14) 0.0111(10) 0.0042(10) 0.0067(9)
C21 0.0241(12) 0.0207(10) 0.0303(14) 0.0024(9) 0.0067(10) 0.0077(9)
C22 0.0200(10) 0.0188(9) 0.0195(11) -0.0012(8) 0.0030(8) 0.0039(8)

loop_
_atom_type_symbol
_atom_type_description
_atom_type_scat_dispersion_real
_atom_type_scat_dispersion_imag
_atom_type_scat_source
C C 0.0033 0.0016 'International Tables Vol C Tables 4.2.6.8 and 6.1.1.4'
H H 0.0000 0.0000 'International Tables Vol C Tables 4.2.6.8 and 6.1.1.4'
Cl Cl 0.1484 0.1585 'International Tables Vol C Tables 4.2.6.8 and 6.1.1.4'
N N 0.0061 0.0033 'International Tables Vol C Tables 4.2.6.8 and 6.1.1.4'
Pt Pt -1.7033 8.3905 'International Tables Vol C Tables 4.2.6.8 and 6.1.1.4'

loop_
_geom_angle_atom_site_label_1
_geom_angle_atom_site_label_2
_geom_angle_atom_site_label_3
_geom_angle
C1 Pt1 N2 93.74(9)
C1 Pt1 N3 174.85(9)
N2 Pt1 N3 81.47(8)
C1 Pt1 Cl1 94.26(7)
N2 Pt1 Cl1 171.97(6)
N3 Pt1 Cl1 90.51(6)
C7 N1 C6 128.8(2)
C7 N1 C17 115.84(19)
C6 N1 C17 115.29(18)
C7 N2 C11 119.2(2)
C7 N2 Pt1 127.23(15)
C11 N2 Pt1 113.59(15)
C16 N3 C12 119.0(2)
C16 N3 Pt1 128.25(17)
C12 N3 Pt1 112.60(16)
C6 C1 C2 115.6(2)
C6 C1 Pt1 122.76(17)
C2 C1 Pt1 121.60(19)
C3 C2 C1 123.4(2)
C3 C2 H2 118.3
C1 C2 H2 118.3
C4 C3 C2 119.3(2)
C4 C3 H3 120.4
C2 C3 H3 120.4
C5 C4 C3 119.5(2)
C5 C4 H4 120.2
C3 C4 H4 120.2
C4 C5 C6 121.3(2)
C4 C5 H5 119.4
C6 C5 H5 119.4
C1 C6 C5 120.7(2)
C1 C6 N1 123.6(2)
C5 C6 N1 115.7(2)
N2 C7 N1 121.8(2)
N2 C7 C8 119.8(2)
N1 C7 C8 118.4(2)
C9 C8 C7 121.1(2)
C9 C8 H8 119.5
C7 C8 H8 119.5
C8 C9 C10 119.0(2)
C8 C9 H9 120.5
C10 C9 H9 120.5
C11 C10 C9 119.0(2)
C11 C10 H10 120.5
C9 C10 H10 120.5
C10 C11 N2 121.9(2)
C10 C11 C12 121.3(2)
N2 C11 C12 116.8(2)
N3 C12 C13 121.0(2)
N3 C12 C11 115.4(2)
C13 C12 C11 123.6(2)
C14 C13 C12 119.2(3)
C14 C13 H13 120.4
C12 C13 H13 120.4
C15 C14 C13 119.7(2)
C15 C14 H14 120.1
C13 C14 H14 120.1
C16 C15 C14 118.2(2)
C16 C15 H15 120.9
C14 C15 H15 120.9
N3 C16 C15 122.8(2)
N3 C16 H16 118.6
C15 C16 H16 118.6
C18 C17 C22 120.6(2)
C18 C17 N1 120.9(2)
C22 C17 N1 118.4(2)
C19 C18 C17 119.6(2)
C19 C18 H18 120.2
C17 C18 H18 120.2
C20 C19 C18 120.2(3)
C20 C19 H19 119.9
C18 C19 H19 119.9
C19 C20 C21 120.0(2)
C19 C20 H20 120.0
C21 C20 H20 120.0
C20 C21 C22 120.4(2)
C20 C21 H21 119.8
C22 C21 H21 119.8
C21 C22 C17 119.1(2)
C21 C22 H22 120.4
C17 C22 H22 120.4

loop_
_geom_bond_atom_site_label_1
_geom_bond_atom_site_label_2
_geom_bond_distance
Pt1 C1 1.996(2)
Pt1 N2 1.9993(19)
Pt1 N3 2.091(2)
Pt1 Cl1 2.3140(6)
N1 C7 1.377(3)
N1 C6 1.429(3)
N1 C17 1.451(3)
N2 C7 1.349(3)
N2 C11 1.386(3)
N3 C16 1.346(3)
N3 C12 1.353(3)
C1 C6 1.405(3)
C1 C2 1.416(3)
C2 C3 1.386(4)
C2 H2 0.9500
C3 C4 1.384(4)
C3 H3 0.9500
C4 C5 1.375(4)
C4 H4 0.9500
C5 C6 1.411(3)
C5 H5 0.9500
C7 C8 1.415(3)
C8 C9 1.362(3)
C8 H8 0.9500
C9 C10 1.399(4)
C9 H9 0.9500
C10 C11 1.376(4)
C10 H10 0.9500
C11 C12 1.465(3)
C12 C13 1.391(3)
C13 C14 1.387(4)
C13 H13 0.9500
C14 C15 1.383(4)
C14 H14 0.9500
C15 C16 1.381(4)
C15 H15 0.9500
C16 H16 0.9500
C17 C18 1.387(4)
C17 C22 1.390(3)
C18 C19 1.386(4)
C18 H18 0.9500
C19 C20 1.380(4)
C19 H19 0.9500
C20 C21 1.385(4)
C20 H20 0.9500
C21 C22 1.387(4)
C21 H21 0.9500
C22 H22 0.9500

loop_
_geom_torsion_atom_site_label_1
_geom_torsion_atom_site_label_2
_geom_torsion_atom_site_label_3
_geom_torsion_atom_site_label_4
_geom_torsion
C1 Pt1 N2 C7 6.5(2)
N3 Pt1 N2 C7 -175.5(2)
Cl1 Pt1 N2 C7 -177.6(3)
C1 Pt1 N2 C11 -175.27(16)
N3 Pt1 N2 C11 2.81(16)
Cl1 Pt1 N2 C11 0.7(5)
C1 Pt1 N3 C16 -158.2(9)
N2 Pt1 N3 C16 179.9(2)
Cl1 Pt1 N3 C16 -0.4(2)
C1 Pt1 N3 C12 18.0(10)
N2 Pt1 N3 C12 -3.92(16)
Cl1 Pt1 N3 C12 175.78(16)
N2 Pt1 C1 C6 -4.7(2)
N3 Pt1 C1 C6 -26.4(10)
Cl1 Pt1 C1 C6 175.89(18)
N2 Pt1 C1 C2 173.81(19)
N3 Pt1 C1 C2 152.1(9)
Cl1 Pt1 C1 C2 -5.63(19)
C6 C1 C2 C3 -0.8(4)
Pt1 C1 C2 C3 -179.3(2)
C1 C2 C3 C4 3.1(4)
C2 C3 C4 C5 -2.4(4)
C3 C4 C5 C6 -0.5(4)
C2 C1 C6 C5 -2.2(3)
Pt1 C1 C6 C5 176.33(18)
C2 C1 C6 N1 176.7(2)
Pt1 C1 C6 N1 -4.7(3)
C4 C5 C6 C1 2.9(4)
C4 C5 C6 N1 -176.1(2)
C7 N1 C6 C1 17.3(4)
C17 N1 C6 C1 -160.9(2)
C7 N1 C6 C5 -163.7(2)
C17 N1 C6 C5 18.1(3)
C11 N2 C7 N1 -176.5(2)
Pt1 N2 C7 N1 1.7(3)
C11 N2 C7 C8 2.6(3)
Pt1 N2 C7 C8 -179.22(17)
C6 N1 C7 N2 -15.5(4)
C17 N1 C7 N2 162.7(2)
C6 N1 C7 C8 165.4(2)
C17 N1 C7 C8 -16.4(3)
N2 C7 C8 C9 -0.9(4)
N1 C7 C8 C9 178.2(2)
C7 C8 C9 C10 -1.4(4)
C8 C9 C10 C11 1.9(4)
C9 C10 C11 N2 -0.2(4)
C9 C10 C11 C12 -179.3(2)
C7 N2 C11 C10 -2.1(4)
Pt1 N2 C11 C10 179.5(2)
C7 N2 C11 C12 177.0(2)
Pt1 N2 C11 C12 -1.4(3)
C16 N3 C12 C13 -0.1(4)
Pt1 N3 C12 C13 -176.72(19)
C16 N3 C12 C11 -179.2(2)
Pt1 N3 C12 C11 4.2(3)
C10 C11 C12 N3 177.1(2)
N2 C11 C12 N3 -2.0(3)
C10 C11 C12 C13 -1.9(4)
N2 C11 C12 C13 179.0(2)
N3 C12 C13 C14 0.8(4)
C11 C12 C13 C14 179.8(2)
C12 C13 C14 C15 -0.6(4)
C13 C14 C15 C16 -0.3(4)
C12 N3 C16 C15 -0.8(4)
Pt1 N3 C16 C15 175.2(2)
C14 C15 C16 N3 1.1(4)
C7 N1 C17 C18 85.6(3)
C6 N1 C17 C18 -96.0(3)
C7 N1 C17 C22 -97.3(3)
C6 N1 C17 C22 81.2(3)
C22 C17 C18 C19 -0.8(4)
N1 C17 C18 C19 176.3(2)
C17 C18 C19 C20 0.0(4)
C18 C19 C20 C21 0.6(4)
C19 C20 C21 C22 -0.4(4)
C20 C21 C22 C17 -0.3(4)
C18 C17 C22 C21 0.9(4)
N1 C17 C22 C21 -176.3(2)
